data_4109676
loop_
_publ_author_name
'Dieter Meinhard'
'Marcus Wegner'
'Georgy Kipiani'
'Andrew Hearley'
'Peter Reuter'
'Stefan Fischer'
'Othmar Marti'
'Bernhard Rieger'

_publ_contact_author_address
;Albert-Einstein Allee 11
D-89081 Ulm
Germany
;
_publ_contact_author_email bernhard.rieger@uni-ulm.de
_publ_contact_author_fax '+49 731 502 303 9'
_publ_contact_author_name 'Prof. Dr. Bernhard Rieger'
_publ_contact_author_phone '+49 731 502 303 8'
_publ_section_title
;
 New Nickel(II) Diimine Complexes and the Control of Polyethylene
 Microstructure by Catalyst Design
;
_journal_name_full 'Journal of the American Chemical Society'
_journal_page_first 9182
_journal_page_last 9191
_journal_paper_doi 10.1021/ja070224i
_journal_volume 129
_journal_year 2007
_chemical_formula_moiety 'C47 H43 N2 Ni O2, Cl6 Sb'
_chemical_formula_sum 'C47 H43 Cl6 N2 Ni O2 Sb'
_chemical_formula_weight 1060.99
_chemical_name_systematic
;
 ?
;
_space_group_IT_number 15
_symmetry_cell_setting monoclinic
_symmetry_space_group_name_Hall '-I 2ya'
_symmetry_space_group_name_H-M 'I 1 2/a 1'
_atom_sites_solution_hydrogens geom
_atom_sites_solution_primary direct
_atom_sites_solution_secondary difmap
_audit_creation_method SHELXL-97
_cell_angle_alpha 90.00
_cell_angle_beta 113.106(12)
_cell_angle_gamma 90.00
_cell_formula_units_Z 4
_cell_length_a 17.4769(19)
_cell_length_b 17.0447(18)
_cell_length_c 17.628(2)
_cell_measurement_reflns_used 4399
_cell_measurement_temperature 293(2)
_cell_measurement_theta_max 25.94
_cell_measurement_theta_min 2.39
_cell_volume 4829.9(10)
_computing_structure_refinement 'SHELXL-97 (Sheldrick, 1997)'
_diffrn_ambient_temperature 293(2)
_diffrn_measured_fraction_theta_full 0.933
_diffrn_measured_fraction_theta_max 0.933
_diffrn_measurement_device_type 'Stoe IPDS diffractometer'
_diffrn_measurement_method '\f rotation scan'
_diffrn_radiation_monochromator graphite
_diffrn_radiation_source 'fine-focus sealed tube'
_diffrn_radiation_type MoK\a
_diffrn_radiation_wavelength 0.71073
_diffrn_reflns_av_R_equivalents 0.0689
_diffrn_reflns_av_sigmaI/netI 0.0511
_diffrn_reflns_limit_h_max 19
_diffrn_reflns_limit_h_min -19
_diffrn_reflns_limit_k_max 20
_diffrn_reflns_limit_k_min -20
_diffrn_reflns_limit_l_max 21
_diffrn_reflns_limit_l_min -21
_diffrn_reflns_number 18762
_diffrn_reflns_theta_full 25.94
_diffrn_reflns_theta_max 25.94
_diffrn_reflns_theta_min 2.39
_diffrn_standards_decay_% 0
_diffrn_standards_interval_count image
_diffrn_standards_interval_time 4.50
_diffrn_standards_number '50 to 200'
_exptl_absorpt_coefficient_mu 1.319
_exptl_absorpt_correction_T_max 0.8947
_exptl_absorpt_correction_T_min 0.6740
_exptl_absorpt_correction_type multi-scan
_exptl_absorpt_process_details 'Blessing (1995)'
_exptl_crystal_colour red
_exptl_crystal_density_diffrn 1.459
_exptl_crystal_description plate
_exptl_crystal_F_000 2144
_exptl_crystal_size_max 0.6
_exptl_crystal_size_mid 0.3
_exptl_crystal_size_min 0.1
_refine_diff_density_max 0.886
_refine_diff_density_min -0.924
_refine_diff_density_rms 0.074
_refine_ls_extinction_method none
_refine_ls_goodness_of_fit_ref 1.052
_refine_ls_hydrogen_treatment mixed
_refine_ls_matrix_type full
_refine_ls_number_parameters 270
_refine_ls_number_reflns 4399
_refine_ls_number_restraints 0
_refine_ls_restrained_S_all 1.052
_refine_ls_R_factor_all 0.0789
_refine_ls_R_factor_gt 0.0520
_refine_ls_shift/su_max 0.017
_refine_ls_shift/su_mean 0.001
_refine_ls_structure_factor_coef Fsqd
_refine_ls_weighting_details 'calc w=1/[\s^2^(Fo^2^)+(0.0835P)^2^+0.4847P] where P=(Fo^2^+2Fc^2^)/3'
_refine_ls_weighting_scheme calc
_refine_ls_wR_factor_gt 0.1371
_refine_ls_wR_factor_ref 0.1481
_reflns_number_gt 2963
_reflns_number_total 4399
_reflns_threshold_expression >2sigma(I)
_cod_data_source_file ja070224isi20070131_031055.cif
_cod_data_source_block kip487a
_cod_original_cell_volume 4829.9(9)
_cod_original_sg_symbol_H-M 'I 2/a'
_cod_database_code 4109676

loop_
_symmetry_equiv_pos_as_xyz
'x, y, z'
'-x+1/2, y, -z'
'x+1/2, y+1/2, z+1/2'
'-x+1, y+1/2, -z+1/2'
'-x, -y, -z'
'x-1/2, -y, z'
'-x+1/2, -y+1/2, -z+1/2'
'x, -y+1/2, z+1/2'

loop_
_atom_site_label
_atom_site_type_symbol
_atom_site_fract_x
_atom_site_fract_y
_atom_site_fract_z
_atom_site_U_iso_or_equiv
_atom_site_adp_type
_atom_site_occupancy
_atom_site_symmetry_multiplicity
_atom_site_calc_flag
_atom_site_refinement_flags
C1 C 0.3040(3) 0.3191(2) 0.4728(3) 0.0536(11) Uani 1 1 d .
C2 C 0.2500 0.3572(4) 0.5000 0.063(2) Uani 1 2 d S
C3 C 0.3640(4) 0.3647(3) 0.4484(4) 0.0805(18) Uani 1 1 d .
H3A H 0.3966 0.3292 0.4312 0.121 Uiso 1 1 calc R
H3B H 0.3999 0.3949 0.4946 0.121 Uiso 1 1 calc R
H3C H 0.3337 0.3994 0.4037 0.121 Uiso 1 1 calc R
C4 C 0.2760(3) 0.0195(2) 0.4759(3) 0.0445(10) Uani 1 1 d .
C5 C 0.3017(4) -0.0554(3) 0.4490(3) 0.0624(14) Uani 1 1 d .
H5A H 0.3349 -0.0441 0.4180 0.094 Uiso 1 1 calc R
H5B H 0.2531 -0.0843 0.4150 0.094 Uiso 1 1 calc R
H5C H 0.3336 -0.0862 0.4966 0.094 Uiso 1 1 calc R
C6 C 0.3407(3) 0.1025(2) 0.4070(3) 0.0466(11) Uani 1 1 d .
C7 C 0.2975(3) 0.0974(2) 0.3215(3) 0.0525(11) Uani 1 1 d .
C8 C 0.3384(4) 0.1177(3) 0.2706(3) 0.0594(13) Uani 1 1 d .
H8 H 0.3102 0.1136 0.2137 0.071 Uiso 1 1 calc R
C9 C 0.4200(4) 0.1438(3) 0.3023(3) 0.0600(13) Uani 1 1 d .
C10 C 0.4626(5) 0.1657(4) 0.2453(4) 0.0840(18) Uani 1 1 d .
H10A H 0.5180 0.1837 0.2774 0.126 Uiso 1 1 calc R
H10B H 0.4317 0.2067 0.2087 0.126 Uiso 1 1 calc R
H10C H 0.4650 0.1207 0.2137 0.126 Uiso 1 1 calc R
C11 C 0.4606(3) 0.1479(3) 0.3870(3) 0.0567(12) Uani 1 1 d .
H11 H 0.5156 0.1650 0.4091 0.068 Uiso 1 1 calc R
C12 C 0.4233(3) 0.1277(2) 0.4411(3) 0.0478(10) Uani 1 1 d .
C13 C 0.4747(3) 0.1317(3) 0.5307(3) 0.0524(11) Uani 1 1 d .
C14 C 0.4882(3) 0.0666(3) 0.5822(3) 0.0583(12) Uani 1 1 d .
H14 H 0.4587 0.0205 0.5618 0.070 Uiso 1 1 calc R
C15 C 0.5446(4) 0.0697(3) 0.6630(4) 0.0734(16) Uani 1 1 d .
H15 H 0.5530 0.0258 0.6966 0.088 Uiso 1 1 calc R
C16 C 0.5885(4) 0.1373(4) 0.6942(4) 0.0820(18) Uani 1 1 d .
H16 H 0.6274 0.1388 0.7484 0.098 Uiso 1 1 calc R
C17 C 0.5747(4) 0.2027(4) 0.6450(4) 0.0797(17) Uani 1 1 d .
H17 H 0.6033 0.2489 0.6665 0.096 Uiso 1 1 calc R
C18 C 0.5193(4) 0.2002(3) 0.5648(4) 0.0735(16) Uani 1 1 d .
H18 H 0.5110 0.2448 0.5321 0.088 Uiso 1 1 calc R
C19 C 0.2086(3) 0.0727(3) 0.2800(3) 0.0560(12) Uani 1 1 d .
C20 C 0.1881(4) 0.0003(4) 0.2416(4) 0.0769(16) Uani 1 1 d .
H20 H 0.2301 -0.0358 0.2477 0.092 Uiso 1 1 calc R
C21 C 0.1068(5) -0.0191(5) 0.1945(4) 0.096(2) Uani 1 1 d .
H21 H 0.0939 -0.0680 0.1695 0.115 Uiso 1 1 calc R
C22 C 0.0447(5) 0.0342(6) 0.1846(5) 0.100(2) Uani 1 1 d .
H22 H -0.0103 0.0215 0.1522 0.120 Uiso 1 1 calc R
C23 C 0.0631(5) 0.1051(5) 0.2220(5) 0.094(2) Uani 1 1 d .
H23 H 0.0207 0.1409 0.2150 0.113 Uiso 1 1 calc R
C24 C 0.1448(4) 0.1247(4) 0.2706(4) 0.0772(16) Uani 1 1 d .
H24 H 0.1568 0.1731 0.2970 0.093 Uiso 1 1 calc R
N1 N 0.2958(2) 0.08925(18) 0.4599(2) 0.0425(8) Uani 1 1 d .
Ni1 Ni 0.2500 0.17265(4) 0.5000 0.0415(2) Uani 1 2 d S
O1 O 0.3072(2) 0.24428(17) 0.4664(2) 0.0552(8) Uani 1 1 d .
Cl1 Cl 0.2012(3) 0.74500(12) 0.39881(18) 0.268(3) Uani 1 1 d .
Cl2 Cl 0.3801(2) 0.6418(3) 0.4912(3) 0.245(3) Uani 1 1 d .
Cl3 Cl 0.20162(12) 0.55016(9) 0.39727(9) 0.0923(5) Uani 1 1 d .
Sb1 Sb 0.2500 0.64806(3) 0.5000 0.0769(2) Uani 1 2 d S
H4 H 0.2500 0.411(5) 0.5000 0.09(3) Uiso 1 2 d S

loop_
_atom_site_aniso_label
_atom_site_aniso_U_11
_atom_site_aniso_U_22
_atom_site_aniso_U_33
_atom_site_aniso_U_23
_atom_site_aniso_U_13
_atom_site_aniso_U_12
C1 0.066(3) 0.039(2) 0.062(3) 0.0071(19) 0.032(2) -0.004(2)
C2 0.087(6) 0.030(3) 0.086(5) 0.000 0.048(4) 0.000
C3 0.099(5) 0.048(3) 0.116(5) 0.020(3) 0.065(4) -0.005(3)
C4 0.048(3) 0.039(2) 0.056(2) 0.0003(17) 0.030(2) 0.0012(17)
C5 0.084(4) 0.040(2) 0.091(4) 0.000(2) 0.064(3) 0.007(2)
C6 0.053(3) 0.037(2) 0.066(3) 0.0028(18) 0.042(2) 0.0054(18)
C7 0.057(3) 0.049(2) 0.065(3) 0.003(2) 0.038(2) 0.007(2)
C8 0.066(4) 0.064(3) 0.061(3) 0.004(2) 0.039(3) 0.005(2)
C9 0.069(4) 0.059(3) 0.073(3) 0.010(2) 0.050(3) 0.006(2)
C10 0.090(5) 0.092(4) 0.101(4) 0.013(3) 0.070(4) -0.001(3)
C11 0.052(3) 0.048(2) 0.084(4) 0.011(2) 0.042(3) 0.001(2)
C12 0.049(3) 0.039(2) 0.066(3) 0.0046(19) 0.034(2) 0.0032(18)
C13 0.050(3) 0.047(3) 0.069(3) 0.003(2) 0.034(2) 0.004(2)
C14 0.062(3) 0.055(3) 0.070(3) 0.004(2) 0.038(3) 0.006(2)
C15 0.083(4) 0.073(3) 0.074(4) 0.014(3) 0.042(3) 0.019(3)
C16 0.076(5) 0.103(5) 0.067(3) 0.000(3) 0.027(3) 0.006(3)
C17 0.079(4) 0.075(4) 0.079(4) -0.002(3) 0.024(3) -0.013(3)
C18 0.072(4) 0.062(3) 0.082(4) 0.014(3) 0.026(3) -0.007(3)
C19 0.060(3) 0.065(3) 0.054(3) 0.001(2) 0.034(2) -0.001(2)
C20 0.072(4) 0.080(4) 0.087(4) -0.012(3) 0.040(3) -0.013(3)
C21 0.084(6) 0.102(5) 0.104(5) -0.013(4) 0.040(4) -0.032(4)
C22 0.061(5) 0.145(7) 0.098(5) 0.010(5) 0.035(4) -0.019(5)
C23 0.068(5) 0.122(6) 0.102(5) 0.013(4) 0.043(4) 0.017(4)
C24 0.069(5) 0.090(4) 0.081(4) -0.006(3) 0.039(3) 0.005(3)
N1 0.043(2) 0.0403(18) 0.052(2) 0.0028(15) 0.0281(16) 0.0029(15)
Ni1 0.0491(5) 0.0326(4) 0.0540(5) 0.000 0.0323(4) 0.000
O1 0.069(2) 0.0408(16) 0.075(2) 0.0047(14) 0.0480(17) 0.0033(14)
Cl1 0.393(6) 0.0608(11) 0.150(2) 0.0341(13) -0.108(3) -0.0225(19)
Cl2 0.128(3) 0.365(6) 0.231(4) 0.110(4) 0.056(3) -0.092(3)
Cl3 0.1299(16) 0.0650(9) 0.0706(9) -0.0020(7) 0.0272(9) 0.0119(8)
Sb1 0.0793(4) 0.0420(3) 0.0811(4) 0.000 0.0008(3) 0.000

loop_
_atom_type_symbol
_atom_type_description
_atom_type_scat_dispersion_real
_atom_type_scat_dispersion_imag
_atom_type_scat_source
C C 0.0033 0.0016 'International Tables Vol C Tables 4.2.6.8 and 6.1.1.4'
H H 0.0000 0.0000 'International Tables Vol C Tables 4.2.6.8 and 6.1.1.4'
N N 0.0061 0.0033 'International Tables Vol C Tables 4.2.6.8 and 6.1.1.4'
Ni Ni 0.3393 1.1124 'International Tables Vol C Tables 4.2.6.8 and 6.1.1.4'
O O 0.0106 0.0060 'International Tables Vol C Tables 4.2.6.8 and 6.1.1.4'
Cl Cl 0.1484 0.1585 'International Tables Vol C Tables 4.2.6.8 and 6.1.1.4'
Sb Sb -0.5866 1.5461 'International Tables Vol C Tables 4.2.6.8 and 6.1.1.4'

loop_
_geom_angle_atom_site_label_1
_geom_angle_atom_site_label_2
_geom_angle_atom_site_label_3
_geom_angle
_geom_angle_site_symmetry_1
_geom_angle_site_symmetry_3
O1 C1 C2 124.0(4) . .
O1 C1 C3 115.5(4) . .
C2 C1 C3 120.5(4) . .
C1 C2 C1 123.8(6) . 2_556
N1 C4 C4 113.8(2) . 2_556
N1 C4 C5 125.1(4) . .
C4 C4 C5 121.1(2) 2_556 .
C12 C6 C7 120.9(4) . .
C12 C6 N1 120.0(4) . .
C7 C6 N1 118.8(4) . .
C8 C7 C6 118.7(5) . .
C8 C7 C19 116.9(4) . .
C6 C7 C19 124.3(4) . .
C9 C8 C7 121.9(5) . .
C11 C9 C8 117.6(4) . .
C11 C9 C10 121.8(5) . .
C8 C9 C10 120.6(5) . .
C9 C11 C12 123.2(5) . .
C11 C12 C6 117.7(4) . .
C11 C12 C13 117.8(4) . .
C6 C12 C13 124.5(4) . .
C14 C13 C18 117.4(5) . .
C14 C13 C12 122.3(4) . .
C18 C13 C12 119.9(4) . .
C15 C14 C13 120.7(5) . .
C16 C15 C14 120.5(5) . .
C17 C16 C15 119.7(6) . .
C18 C17 C16 120.4(6) . .
C17 C18 C13 121.3(5) . .
C24 C19 C20 118.2(6) . .
C24 C19 C7 120.8(5) . .
C20 C19 C7 120.6(5) . .
C21 C20 C19 121.0(6) . .
C20 C21 C22 119.8(7) . .
C23 C22 C21 120.2(7) . .
C22 C23 C24 120.4(7) . .
C19 C24 C23 120.4(6) . .
C4 N1 C6 122.6(3) . .
C4 N1 Ni1 114.6(3) . .
C6 N1 Ni1 122.4(2) . .
O1 Ni1 O1 95.67(19) . 2_556
O1 Ni1 N1 171.89(15) . 2_556
O1 Ni1 N1 90.86(14) 2_556 2_556
O1 Ni1 N1 90.86(14) . .
O1 Ni1 N1 171.89(15) 2_556 .
N1 Ni1 N1 83.1(2) 2_556 .
C1 O1 Ni1 126.1(3) . .
Cl1 Sb1 Cl1 89.84(13) 2_556 .
Cl1 Sb1 Cl2 90.6(2) 2_556 .
Cl1 Sb1 Cl2 93.12(17) . .
Cl1 Sb1 Cl2 93.12(17) 2_556 2_556
Cl1 Sb1 Cl2 90.6(2) . 2_556
Cl2 Sb1 Cl2 174.8(3) . 2_556
Cl1 Sb1 Cl3 179.50(15) 2_556 .
Cl1 Sb1 Cl3 90.04(8) . .
Cl2 Sb1 Cl3 88.94(14) . .
Cl2 Sb1 Cl3 87.36(11) 2_556 .
Cl1 Sb1 Cl3 90.04(8) 2_556 2_556
Cl1 Sb1 Cl3 179.50(15) . 2_556
Cl2 Sb1 Cl3 87.36(11) . 2_556
Cl2 Sb1 Cl3 88.94(14) 2_556 2_556
Cl3 Sb1 Cl3 90.08(7) . 2_556

loop_
_geom_bond_atom_site_label_1
_geom_bond_atom_site_label_2
_geom_bond_distance
_geom_bond_site_symmetry_2
C1 O1 1.284(5) .
C1 C2 1.378(6) .
C1 C3 1.497(7) .
C2 C1 1.378(6) 2_556
C4 N1 1.299(5) .
C4 C4 1.469(8) 2_556
C4 C5 1.492(6) .
C6 C12 1.394(7) .
C6 C7 1.399(7) .
C6 N1 1.453(5) .
C7 C8 1.394(7) .
C7 C19 1.495(7) .
C8 C9 1.385(8) .
C9 C11 1.381(8) .
C9 C10 1.512(7) .
C11 C12 1.394(6) .
C12 C13 1.481(7) .
C13 C14 1.394(7) .
C13 C18 1.400(7) .
C14 C15 1.380(8) .
C15 C16 1.374(9) .
C16 C17 1.374(9) .
C17 C18 1.366(8) .
C19 C24 1.381(8) .
C19 C20 1.386(7) .
C20 C21 1.376(9) .
C21 C22 1.373(11) .
C22 C23 1.353(11) .
C23 C24 1.388(10) .
N1 Ni1 1.899(3) .
Ni1 O1 1.819(3) .
Ni1 O1 1.819(3) 2_556
Ni1 N1 1.899(3) 2_556
Cl1 Sb1 2.334(2) .
Cl2 Sb1 2.343(4) .
Cl3 Sb1 2.3615(15) .
Sb1 Cl1 2.334(2) 2_556
Sb1 Cl2 2.343(4) 2_556
Sb1 Cl3 2.3615(15) 2_556
